data_1554980
loop_
_publ_author_name
'Liu, Baohua'
'Mao, Chunyan'
'Hu, Qiong'
'Yao, Liangliang'
'Hu, Yimin'

_publ_section_title
;
 Direct methylation and carbonylation of in situ generated arynes via
 HDDA-Wittig coupling
;
_journal_issue 15
_journal_name_full 'Organic Chemistry Frontiers'
_journal_page_first 2788
_journal_paper_doi 10.1039/C9QO00621D
_journal_volume 6
_journal_year 2019
_chemical_formula_sum 'C15 H12 F O3'
_chemical_formula_weight 259.25
_space_group_crystal_system triclinic
_space_group_IT_number 2
_space_group_name_Hall '-P 1'
_space_group_name_H-M_alt 'P -1'
_atom_sites_solution_hydrogens geom
_audit_creation_method SHELXL-2018/1
_audit_update_record
;
2019-03-14 deposited with the CCDC.	2019-06-13 downloaded from the CCDC.
;
_cell_angle_alpha 94.007(2)
_cell_angle_beta 107.0200(10)
_cell_angle_gamma 109.9160(10)
_cell_formula_units_Z 4
_cell_length_a 9.9135(4)
_cell_length_b 11.2232(4)
_cell_length_c 13.3885(5)
_cell_measurement_reflns_used 9919
_cell_measurement_temperature 273(2)
_cell_measurement_theta_max 27.50
_cell_measurement_theta_min 3.24
_cell_volume 1315.15(9)
_computing_cell_refinement 'Bruker SAINT'
_computing_data_collection 'Bruker APEX2'
_computing_data_reduction 'Bruker SAINT'
_computing_molecular_graphics 'Bruker SHELXTL'
_computing_publication_material 'Bruker SHELXTL'
_computing_structure_refinement 'SHELXL-2018/1 (Sheldrick, 2018)'
_computing_structure_solution 'SHELXS-97 (Sheldrick 2008)'
_diffrn_ambient_temperature 273(2)
_diffrn_measured_fraction_theta_full 0.988
_diffrn_measured_fraction_theta_max 0.988
_diffrn_measurement_device_type 'Bruker APEX-II CCD'
_diffrn_measurement_method '\f and \w scans'
_diffrn_radiation_type MoK\a
_diffrn_radiation_wavelength 0.71073
_diffrn_reflns_av_R_equivalents 0.0253
_diffrn_reflns_av_unetI/netI 0.0144
_diffrn_reflns_Laue_measured_fraction_full 0.988
_diffrn_reflns_Laue_measured_fraction_max 0.988
_diffrn_reflns_limit_h_max 12
_diffrn_reflns_limit_h_min -12
_diffrn_reflns_limit_k_max 14
_diffrn_reflns_limit_k_min -14
_diffrn_reflns_limit_l_max 17
_diffrn_reflns_limit_l_min -17
_diffrn_reflns_number 51276
_diffrn_reflns_point_group_measured_fraction_full 0.988
_diffrn_reflns_point_group_measured_fraction_max 0.988
_diffrn_reflns_theta_full 25.242
_diffrn_reflns_theta_max 27.559
_diffrn_reflns_theta_min 3.124
_exptl_absorpt_coefficient_mu 0.100
_exptl_crystal_colour colorless
_exptl_crystal_density_diffrn 1.309
_exptl_crystal_description block
_exptl_crystal_F_000 540
_exptl_crystal_size_max 0.230
_exptl_crystal_size_mid 0.210
_exptl_crystal_size_min 0.200
_refine_diff_density_max 0.436
_refine_diff_density_min -0.274
_refine_diff_density_rms 0.041
_refine_ls_extinction_method none
_refine_ls_goodness_of_fit_ref 0.987
_refine_ls_hydrogen_treatment constr
_refine_ls_matrix_type full
_refine_ls_number_parameters 422
_refine_ls_number_reflns 6013
_refine_ls_number_restraints 286
_refine_ls_restrained_S_all 1.032
_refine_ls_R_factor_all 0.0840
_refine_ls_R_factor_gt 0.0692
_refine_ls_shift/su_max 0.031
_refine_ls_shift/su_mean 0.001
_refine_ls_structure_factor_coef Fsqd
_refine_ls_weighting_details 'w=1/[\s^2^(Fo^2^)+(0.1359P)^2^+0.4109P] where P=(Fo^2^+2Fc^2^)/3'
_refine_ls_weighting_scheme calc
_refine_ls_wR_factor_gt 0.2028
_refine_ls_wR_factor_ref 0.2261
_reflns_Friedel_coverage 0.000
_reflns_number_gt 4718
_reflns_number_total 6013
_reflns_threshold_expression 'I > 2\s(I)'
_cod_data_source_file c9qo00621d2.cif
_cod_data_source_block mo_20190225a_0m
_cod_database_code 1554980
_shelx_shelxl_version_number 2018/1
_shelx_space_group_comment
;
The symmetry employed for this shelxl refinement is uniquely defined
by the following loop, which should always be used as a source of
symmetry information in preference to the above space-group names.
They are only intended as comments.
;
_shelx_estimated_absorpt_t_min 0.977
_shelx_estimated_absorpt_t_max 0.980

loop_
_space_group_symop_operation_xyz
'x, y, z'
'-x, -y, -z'

loop_
_atom_site_label
_atom_site_type_symbol
_atom_site_fract_x
_atom_site_fract_y
_atom_site_fract_z
_atom_site_U_iso_or_equiv
_atom_site_adp_type
_atom_site_occupancy
_atom_site_site_symmetry_order
_atom_site_calc_flag
_atom_site_refinement_flags_posn
_atom_site_refinement_flags_adp
_atom_site_refinement_flags_occupancy
_atom_site_disorder_assembly
_atom_site_disorder_group
C1 C 0.8181(12) 1.2221(6) 0.8602(8) 0.139(3) Uani 0.525(4) 1 d D U P A 1
H1A H 0.850152 1.237957 0.799685 0.209 Uiso 0.525(4) 1 calc R U P A 1
H1B H 0.888247 1.287723 0.920860 0.209 Uiso 0.525(4) 1 calc R U P A 1
H1C H 0.718046 1.223693 0.845479 0.209 Uiso 0.525(4) 1 calc R U P A 1
C2 C 0.7233(5) 0.9942(4) 0.8068(3) 0.0786(14) Uani 0.525(4) 1 d D U P A 1
C3 C 0.4731(17) 0.7372(12) 0.9876(9) 0.113(4) Uani 0.525(4) 1 d D U P A 1
H3A H 0.465145 0.651321 0.996985 0.169 Uiso 0.525(4) 1 calc R U P A 1
H3B H 0.373998 0.741567 0.969736 0.169 Uiso 0.525(4) 1 calc R U P A 1
H3C H 0.539836 0.797030 1.052468 0.169 Uiso 0.525(4) 1 calc R U P A 1
C4 C 0.6819(4) 0.8272(9) 0.9187(3) 0.070(2) Uani 0.525(4) 1 d D U P A 1
C5 C 0.7339(2) 0.87212(16) 0.83364(13) 0.0505(4) Uani 1 1 d . . . . .
C6 C 0.9006(2) 0.88406(19) 0.85322(13) 0.0538(4) Uani 1 1 d . . . . .
H6A H 0.971693 0.971921 0.884583 0.065 Uiso 1 1 calc R U . . .
H6B H 0.926740 0.826800 0.899603 0.065 Uiso 1 1 calc R U . . .
C7 C 0.9013(2) 0.84495(16) 0.74340(13) 0.0485(4) Uani 1 1 d . . . . .
C8 C 1.0271(2) 0.85754(17) 0.71283(14) 0.0524(4) Uani 1 1 d . . . . .
C9 C 0.9988(2) 0.81066(17) 0.60568(14) 0.0515(4) Uani 1 1 d . . . . .
C10 C 0.8515(2) 0.75380(16) 0.53153(13) 0.0490(4) Uani 1 1 d . . . . .
C11 C 0.7260(2) 0.74110(16) 0.56520(12) 0.0481(4) Uani 1 1 d . . . . .
C12 C 0.7535(2) 0.78693(16) 0.67184(12) 0.0464(4) Uani 1 1 d . . . . .
C13 C 0.6378(2) 0.77758(18) 0.72593(12) 0.0518(4) Uani 1 1 d . . . . .
H13A H 0.591729 0.690358 0.736667 0.062 Uiso 1 1 calc R U . . .
H13B H 0.558238 0.804089 0.684901 0.062 Uiso 1 1 calc R U . . .
C14 C 0.5741(2) 0.68324(18) 0.49001(13) 0.0527(4) Uani 1 1 d . . . . .
C15 C 0.4525(2) 0.63326(19) 0.42173(14) 0.0555(4) Uani 1 1 d . . . . .
C16 C 0.3144(2) 0.56775(17) 0.33366(14) 0.0537(4) Uani 1 1 d . U . . .
C17 C 0.3234(2) 0.5404(2) 0.23324(15) 0.0614(5) Uani 1 1 d . U . . .
H17 H 0.418033 0.566432 0.224227 0.074 Uiso 1 1 calc R U . . .
C18 C 0.1927(3) 0.4749(2) 0.14683(19) 0.0793(7) Uani 1 1 d . U . . .
H18 H 0.198041 0.457325 0.079504 0.095 Uiso 1 1 calc R U . . .
C19 C 0.0571(3) 0.4371(3) 0.1626(2) 0.0875(8) Uani 1 1 d . U . . .
C20 C 0.0422(3) 0.4611(3) 0.2585(3) 0.0873(8) Uani 1 1 d . U . . .
H20 H -0.053568 0.433032 0.265858 0.105 Uiso 1 1 calc R U . . .
C21 C 0.1723(3) 0.5284(2) 0.3459(2) 0.0691(5) Uani 1 1 d . U . . .
H21 H 0.164287 0.546948 0.412183 0.083 Uiso 1 1 calc R U . . .
C22 C 0.8249(2) 0.70509(18) 0.41794(13) 0.0529(4) Uani 1 1 d . . . . .
C23 C 0.8716(3) 0.7895(2) 0.35300(16) 0.0708(6) Uani 1 1 d . . . . .
H23 H 0.920701 0.877520 0.380425 0.085 Uiso 1 1 calc R U . . .
C24 C 0.8456(4) 0.7437(3) 0.24725(18) 0.0859(8) Uani 1 1 d . . . . .
H24 H 0.878092 0.799847 0.203654 0.103 Uiso 1 1 calc R U . . .
C25 C 0.7713(3) 0.6144(3) 0.20900(16) 0.0781(7) Uani 1 1 d . . . . .
C26 C 0.7223(3) 0.5280(2) 0.26967(17) 0.0685(5) Uani 1 1 d . . . . .
H26 H 0.671972 0.440287 0.241082 0.082 Uiso 1 1 calc R U . . .
C27 C 0.7497(2) 0.5745(2) 0.37506(15) 0.0612(5) Uani 1 1 d . . . . .
H27 H 0.717055 0.517216 0.417865 0.073 Uiso 1 1 calc R U . . .
C28 C 1.1317(2) 0.8166(2) 0.57185(16) 0.0604(5) Uani 1 1 d . . . . .
C29 C 1.3293(4) 0.9496(4) 0.5175(3) 0.1144(12) Uani 1 1 d . . . . .
H29A H 1.414515 0.956158 0.577815 0.172 Uiso 1 1 calc R U . . .
H29B H 1.353475 1.027358 0.489072 0.172 Uiso 1 1 calc R U . . .
H29C H 1.307061 0.877470 0.463994 0.172 Uiso 1 1 calc R U . . .
C30 C 1.1863(3) 0.9161(3) 0.79157(18) 0.0729(6) Uani 1 1 d . . . . .
H30A H 1.236577 1.000984 0.780005 0.109 Uiso 1 1 calc R U . . .
H30B H 1.241699 0.863122 0.782546 0.109 Uiso 1 1 calc R U . . .
H30C H 1.182371 0.921749 0.862471 0.109 Uiso 1 1 calc R U . . .
C1' C 0.7565(14) 1.1897(6) 0.7703(8) 0.132(3) Uani 0.475(4) 1 d D U P A 2
H1'1 H 0.762524 1.217624 0.705071 0.198 Uiso 0.475(4) 1 calc R U P A 2
H1'2 H 0.837349 1.251636 0.829278 0.198 Uiso 0.475(4) 1 calc R U P A 2
H1'3 H 0.660078 1.182106 0.776694 0.198 Uiso 0.475(4) 1 calc R U P A 2
C2' C 0.7215(6) 1.0039(4) 0.8418(3) 0.0656(13) Uani 0.475(4) 1 d D U P A 2
C3' C 0.4742(15) 0.7864(13) 0.9838(11) 0.094(3) Uani 0.475(4) 1 d D U P A 2
H3'1 H 0.365804 0.741039 0.953529 0.141 Uiso 0.475(4) 1 calc R U P A 2
H3'2 H 0.496446 0.863833 1.031485 0.141 Uiso 0.475(4) 1 calc R U P A 2
H3'3 H 0.519038 0.732391 1.022197 0.141 Uiso 0.475(4) 1 calc R U P A 2
C4' C 0.6806(4) 0.8292(7) 0.9289(5) 0.0552(16) Uani 0.475(4) 1 d D U P A 2
F1 F 0.7461(3) 0.5686(2) 0.10559(12) 0.1213(7) Uani 1 1 d . . . . .
F2 F -0.0708(2) 0.3712(2) 0.07743(19) 0.1449(9) Uani 1 1 d . . . . .
O1 O 0.8151(6) 1.0973(3) 0.8823(4) 0.1175(17) Uani 0.525(4) 1 d D U P A 1
O2 O 0.6380(7) 1.0180(4) 0.7307(4) 0.137(2) Uani 0.525(4) 1 d D U P A 1
O3 O 0.5338(4) 0.7698(5) 0.9029(5) 0.0808(16) Uani 0.525(4) 1 d D U P A 1
O4 O 0.7644(7) 0.8432(8) 1.0112(4) 0.0823(17) Uani 0.525(4) 1 d D U P A 1
O5 O 1.1971(2) 0.93098(18) 0.55018(16) 0.0825(5) Uani 1 1 d . . . . .
O6 O 1.1758(2) 0.73070(19) 0.56722(19) 0.0989(6) Uani 1 1 d . . . . .
O1' O 0.7710(6) 1.0652(4) 0.7703(3) 0.0961(13) Uani 0.475(4) 1 d D U P A 2
O2' O 0.7134(7) 1.0588(4) 0.9214(3) 0.1181(18) Uani 0.475(4) 1 d D U P A 2
O3' O 0.5362(4) 0.8191(6) 0.9001(6) 0.0760(15) Uani 0.475(4) 1 d D U P A 2
O4' O 0.7622(9) 0.8025(7) 1.0052(5) 0.093(2) Uani 0.475(4) 1 d D U P A 2

loop_
_atom_site_aniso_label
_atom_site_aniso_U_11
_atom_site_aniso_U_22
_atom_site_aniso_U_33
_atom_site_aniso_U_23
_atom_site_aniso_U_13
_atom_site_aniso_U_12
C1 0.206(7) 0.060(3) 0.129(6) 0.011(3) 0.031(5) 0.047(4)
C2 0.090(3) 0.072(3) 0.090(3) 0.007(2) 0.050(3) 0.035(2)
C3 0.101(5) 0.135(8) 0.060(3) -0.007(5) 0.048(3) -0.017(6)
C4 0.072(3) 0.074(3) 0.050(3) -0.006(3) 0.019(2) 0.016(3)
C5 0.0625(10) 0.0475(8) 0.0431(8) 0.0039(6) 0.0210(7) 0.0207(7)
C6 0.0601(10) 0.0598(10) 0.0387(8) 0.0016(7) 0.0134(7) 0.0238(8)
C7 0.0588(9) 0.0483(8) 0.0394(8) 0.0064(6) 0.0168(7) 0.0214(7)
C8 0.0556(9) 0.0528(9) 0.0466(9) 0.0049(7) 0.0165(7) 0.0195(7)
C9 0.0608(10) 0.0493(9) 0.0483(9) 0.0086(7) 0.0237(8) 0.0211(7)
C10 0.0624(10) 0.0485(8) 0.0401(8) 0.0091(6) 0.0216(7) 0.0220(7)
C11 0.0583(9) 0.0507(8) 0.0368(8) 0.0089(6) 0.0160(7) 0.0221(7)
C12 0.0568(9) 0.0486(8) 0.0367(7) 0.0087(6) 0.0163(7) 0.0228(7)
C13 0.0579(10) 0.0612(10) 0.0372(8) 0.0051(7) 0.0160(7) 0.0245(8)
C14 0.0630(10) 0.0589(10) 0.0385(8) 0.0083(7) 0.0180(7) 0.0253(8)
C15 0.0639(11) 0.0607(10) 0.0454(9) 0.0091(7) 0.0175(8) 0.0286(9)
C16 0.0575(10) 0.0528(9) 0.0515(9) 0.0101(7) 0.0131(7) 0.0262(8)
C17 0.0667(11) 0.0629(11) 0.0518(10) 0.0058(8) 0.0141(8) 0.0271(9)
C18 0.0958(17) 0.0708(13) 0.0555(11) -0.0013(10) 0.0037(11) 0.0335(12)
C19 0.0687(14) 0.0725(14) 0.0913(17) 0.0020(13) -0.0097(13) 0.0243(11)
C20 0.0548(12) 0.0774(15) 0.124(2) 0.0249(15) 0.0183(13) 0.0275(11)
C21 0.0651(12) 0.0733(12) 0.0802(14) 0.0209(10) 0.0266(10) 0.0366(10)
C22 0.0659(10) 0.0593(10) 0.0404(8) 0.0091(7) 0.0227(7) 0.0283(8)
C23 0.1062(17) 0.0643(12) 0.0508(10) 0.0167(9) 0.0337(11) 0.0357(12)
C24 0.136(2) 0.0899(17) 0.0528(12) 0.0273(11) 0.0478(14) 0.0522(16)
C25 0.1095(18) 0.0945(16) 0.0434(10) 0.0040(10) 0.0323(11) 0.0506(14)
C26 0.0784(13) 0.0726(12) 0.0546(11) -0.0035(9) 0.0259(10) 0.0288(10)
C27 0.0732(12) 0.0636(11) 0.0493(10) 0.0069(8) 0.0278(9) 0.0238(9)
C28 0.0644(11) 0.0653(11) 0.0561(10) 0.0082(8) 0.0269(9) 0.0253(9)
C29 0.092(2) 0.146(3) 0.139(3) 0.066(2) 0.076(2) 0.047(2)
C30 0.0599(11) 0.0878(15) 0.0587(11) -0.0034(10) 0.0138(9) 0.0217(10)
C1' 0.217(7) 0.062(3) 0.122(5) 0.028(3) 0.050(5) 0.064(4)
C2' 0.093(3) 0.0395(19) 0.088(3) 0.0030(19) 0.054(2) 0.0357(18)
C3' 0.066(4) 0.130(8) 0.077(4) 0.009(5) 0.041(3) 0.014(5)
C4' 0.066(3) 0.064(3) 0.030(2) 0.001(2) 0.027(2) 0.010(3)
F1 0.194(2) 0.1314(15) 0.0507(8) 0.0016(8) 0.0543(10) 0.0684(14)
F2 0.0918(12) 0.1278(16) 0.1359(18) -0.0174(13) -0.0414(12) 0.0221(11)
O1 0.151(3) 0.066(2) 0.112(3) 0.0058(19) 0.008(3) 0.046(2)
O2 0.169(5) 0.075(2) 0.131(4) 0.028(2) -0.014(3) 0.055(3)
O3 0.076(2) 0.096(3) 0.0486(18) 0.001(2) 0.0268(15) 0.0037(18)
O4 0.070(2) 0.108(4) 0.0424(19) 0.0138(19) 0.0159(16) 0.006(2)
O5 0.0780(10) 0.0877(11) 0.1053(13) 0.0415(10) 0.0537(10) 0.0359(9)
O6 0.1108(14) 0.0800(11) 0.1419(18) 0.0211(11) 0.0776(14) 0.0497(11)
O1' 0.155(3) 0.060(2) 0.104(3) 0.0334(18) 0.068(3) 0.052(2)
O2' 0.197(5) 0.079(3) 0.120(3) 0.013(2) 0.095(4) 0.068(3)
O3' 0.060(2) 0.112(4) 0.059(2) 0.016(3) 0.0293(16) 0.027(2)
O4' 0.114(4) 0.108(5) 0.072(3) 0.041(3) 0.046(3) 0.044(4)

loop_
_atom_type_symbol
_atom_type_description
_atom_type_scat_dispersion_real
_atom_type_scat_dispersion_imag
_atom_type_scat_source
C C 0.0033 0.0016 'International Tables Vol C Tables 4.2.6.8 and 6.1.1.4'
H H 0.0000 0.0000 'International Tables Vol C Tables 4.2.6.8 and 6.1.1.4'
O O 0.0106 0.0060 'International Tables Vol C Tables 4.2.6.8 and 6.1.1.4'
F F 0.0171 0.0103 'International Tables Vol C Tables 4.2.6.8 and 6.1.1.4'

loop_
_geom_angle_atom_site_label_1
_geom_angle_atom_site_label_2
_geom_angle_atom_site_label_3
_geom_angle
O1 C1 H1A 109.5
O1 C1 H1B 109.5
H1A C1 H1B 109.5
O1 C1 H1C 109.5
H1A C1 H1C 109.5
H1B C1 H1C 109.5
O2 C2 O1 113.6(4)
O2 C2 C5 132.0(3)
O1 C2 C5 114.2(3)
O3 C3 H3A 109.5
O3 C3 H3B 109.5
H3A C3 H3B 109.5
O3 C3 H3C 109.5
H3A C3 H3C 109.5
H3B C3 H3C 109.5
O4 C4 O3 114.1(6)
O4 C4 C5 125.0(5)
O3 C4 C5 120.8(4)
C4 C5 C2 117.2(5)
C4 C5 C6 111.8(2)
C2 C5 C6 107.6(2)
C2' C5 C6 111.7(2)
C4 C5 C13 111.9(3)
C2 C5 C13 101.67(17)
C2' C5 C13 116.0(2)
C6 C5 C13 105.71(13)
C2' C5 C4' 97.8(3)
C6 C5 C4' 111.48(19)
C13 C5 C4' 114.2(3)
C7 C6 C5 103.51(13)
C7 C6 H6A 111.1
C5 C6 H6A 111.1
C7 C6 H6B 111.1
C5 C6 H6B 111.1
H6A C6 H6B 109.0
C8 C7 C12 121.73(15)
C8 C7 C6 127.48(16)
C12 C7 C6 110.75(15)
C7 C8 C9 117.11(16)
C7 C8 C30 121.39(17)
C9 C8 C30 121.48(17)
C10 C9 C8 122.43(16)
C10 C9 C28 119.29(16)
C8 C9 C28 118.21(17)
C9 C10 C11 119.15(15)
C9 C10 C22 121.25(16)
C11 C10 C22 119.60(16)
C12 C11 C10 118.64(16)
C12 C11 C14 121.51(16)
C10 C11 C14 119.85(14)
C7 C12 C11 120.92(15)
C7 C12 C13 111.41(14)
C11 C12 C13 127.62(16)
C12 C13 C5 103.03(14)
C12 C13 H13A 111.2
C5 C13 H13A 111.2
C12 C13 H13B 111.2
C5 C13 H13B 111.2
H13A C13 H13B 109.1
C15 C14 C11 174.94(18)
C14 C15 C16 173.93(19)
C21 C16 C17 119.08(19)
C21 C16 C15 121.95(19)
C17 C16 C15 118.96(18)
C18 C17 C16 120.5(2)
C18 C17 H17 119.7
C16 C17 H17 119.7
C19 C18 C17 118.4(2)
C19 C18 H18 120.8
C17 C18 H18 120.8
C18 C19 C20 123.4(2)
C18 C19 F2 118.0(3)
C20 C19 F2 118.6(3)
C19 C20 C21 118.9(2)
C19 C20 H20 120.5
C21 C20 H20 120.5
C16 C21 C20 119.7(2)
C16 C21 H21 120.2
C20 C21 H21 120.2
C23 C22 C27 118.83(17)
C23 C22 C10 120.80(17)
C27 C22 C10 120.36(16)
C22 C23 C24 120.5(2)
C22 C23 H23 119.7
C24 C23 H23 119.7
C25 C24 C23 118.3(2)
C25 C24 H24 120.8
C23 C24 H24 120.8
F1 C25 C26 118.1(2)
F1 C25 C24 118.7(2)
C26 C25 C24 123.16(19)
C25 C26 C27 118.0(2)
C25 C26 H26 121.0
C27 C26 H26 121.0
C26 C27 C22 121.12(19)
C26 C27 H27 119.4
C22 C27 H27 119.4
O6 C28 O5 124.0(2)
O6 C28 C9 124.67(19)
O5 C28 C9 111.33(17)
O5 C29 H29A 109.5
O5 C29 H29B 109.5
H29A C29 H29B 109.5
O5 C29 H29C 109.5
H29A C29 H29C 109.5
H29B C29 H29C 109.5
C8 C30 H30A 109.5
C8 C30 H30B 109.5
H30A C30 H30B 109.5
C8 C30 H30C 109.5
H30A C30 H30C 109.5
H30B C30 H30C 109.5
O1' C1' H1'1 109.5
O1' C1' H1'2 109.5
H1'1 C1' H1'2 109.5
O1' C1' H1'3 109.5
H1'1 C1' H1'3 109.5
H1'2 C1' H1'3 109.5
O2' C2' O1' 123.6(4)
O2' C2' C5 123.4(4)
O1' C2' C5 109.5(3)
O3' C3' H3'1 109.5
O3' C3' H3'2 109.5
H3'1 C3' H3'2 109.5
O3' C3' H3'3 109.5
H3'1 C3' H3'3 109.5
H3'2 C3' H3'3 109.5
O4' C4' O3' 132.9(7)
O4' C4' C5 121.8(6)
O3' C4' C5 104.9(5)
C2 O1 C1 117.9(5)
C4 O3 C3 123.5(8)
C28 O5 C29 116.7(2)
C2' O1' C1' 112.6(5)
C4' O3' C3' 110.9(8)

loop_
_geom_bond_atom_site_label_1
_geom_bond_atom_site_label_2
_geom_bond_distance
C1 O1 1.444(7)
C1 H1A 0.9600
C1 H1B 0.9600
C1 H1C 0.9600
C2 O2 1.2299(2)
C2 O1 1.3299(2)
C2 C5 1.471(5)
C3 O3 1.446(9)
C3 H3A 0.9600
C3 H3B 0.9600
C3 H3C 0.9600
C4 O4 1.2300(2)
C4 O3 1.3300(2)
C4 C5 1.436(5)
C5 C2' 1.524(4)
C5 C6 1.551(3)
C5 C13 1.551(2)
C5 C4' 1.564(6)
C6 C7 1.507(2)
C6 H6A 0.9700
C6 H6B 0.9700
C7 C8 1.389(3)
C7 C12 1.389(2)
C8 C9 1.404(2)
C8 C30 1.502(3)
C9 C10 1.397(3)
C9 C28 1.497(3)
C10 C11 1.411(2)
C10 C22 1.494(2)
C11 C12 1.397(2)
C11 C14 1.434(2)
C12 C13 1.506(2)
C13 H13A 0.9700
C13 H13B 0.9700
C14 C15 1.194(3)
C15 C16 1.433(3)
C16 C21 1.388(3)
C16 C17 1.393(3)
C17 C18 1.383(3)
C17 H17 0.9300
C18 C19 1.350(4)
C18 H18 0.9300
C19 C20 1.354(4)
C19 F2 1.361(3)
C20 C21 1.390(4)
C20 H20 0.9300
C21 H21 0.9300
C22 C23 1.385(3)
C22 C27 1.386(3)
C23 C24 1.389(3)
C23 H23 0.9300
C24 C25 1.363(4)
C24 H24 0.9300
C25 F1 1.362(2)
C25 C26 1.363(4)
C26 C27 1.383(3)
C26 H26 0.9300
C27 H27 0.9300
C28 O6 1.192(3)
C28 O5 1.322(3)
C29 O5 1.454(3)
C29 H29A 0.9600
C29 H29B 0.9600
C29 H29C 0.9600
C30 H30A 0.9600
C30 H30B 0.9600
C30 H30C 0.9600
C1' O1' 1.453(7)
C1' H1'1 0.9600
C1' H1'2 0.9600
C1' H1'3 0.9600
C2' O2' 1.2299(2)
C2' O1' 1.3299(2)
C3' O3' 1.441(10)
C3' H3'1 0.9600
C3' H3'2 0.9600
C3' H3'3 0.9600
C4' O4' 1.2300(2)
C4' O3' 1.3300(2)
